data_2300681
loop_
_publ_author_name
'Saunders, Lucy K.'
'Yeung, Hamish H.-M.'
'Warren, Mark R.'
'Smith, Peter'
'Gurney, Stuart'
'Dodsworth, Stephen F.'
'Vitorica-Yrezabal, Inigo J.'
'Wilcox, Adrian'
'Hathaway, Paul V.'
'Preece, Geoff'
'Roberts, Paul'
'Barnett, Sarah A.'
'Allan, David R.'

_publ_section_title
;
 An electric field cell for performing <i>in situ</i> single-crystal
 synchrotron X-ray diffraction
;
_journal_issue 5
_journal_name_full 'Journal of Applied Crystallography'
_journal_page_first 1349
_journal_page_last 1359
_journal_paper_doi 10.1107/S1600576721007469
_journal_volume 54
_journal_year 2021
_chemical_formula_moiety 'C10 H9.19 N2, C4 O4 H0.81'
_chemical_formula_sum 'C14 H10 N2 O4'
_chemical_formula_weight 270.24
_space_group_crystal_system monoclinic
_space_group_IT_number 14
_space_group_name_Hall '-P 2yn'
_space_group_name_H-M_alt 'P 1 21/n 1'
_atom_sites_solution_hydrogens difmap
_atom_sites_solution_primary dual
_audit_creation_date 2020-07-29
_audit_creation_method
;
Olex2 1.3-alpha
(compiled 2020.05.22 svn.r1d9e7f8d for OlexSys, GUI svn.r6115)
;
_cell_angle_alpha 90
_cell_angle_beta 92.271(5)
_cell_angle_gamma 90
_cell_formula_units_Z 4
_cell_length_a 3.8006(2)
_cell_length_b 11.2165(5)
_cell_length_c 27.4621(11)
_cell_measurement_reflns_used 6692
_cell_measurement_temperature 298
_cell_measurement_theta_max 20.858864422798966
_cell_measurement_theta_min 1.1136655399800082
_cell_volume 1169.77(9)
_computing_cell_refinement 'DIALS 2theta refinement, DIALS 3.0.3-g8d758451f-release-hotfix-534f6334'
_computing_data_collection 'GDA - generic data acquisition software'
_computing_data_reduction
;

DIALS 3.0.3-g8d758451f-release-hotfix-534f6334 
(Winter, G. et al., 2018)
dials.scale (Beilsten-Edmands, J. et al., 2020)
XIA2 0.7.44-ge5e34f04-dials-3.0 (Winter, G., 2010)
;
_computing_molecular_graphics 'Olex2 1.3-alpha (Dolomanov et al., 2009)'
_computing_publication_material 'Olex2 1.3-alpha (Dolomanov et al., 2009)'
_computing_structure_refinement 'XL  (Sheldrick, 2008)'
_computing_structure_solution 'SHELXT 2014/4 (Sheldrick, 2014)'
_diffrn_ambient_temperature 298(2)
_diffrn_detector 'Photon counting pixel array'
_diffrn_detector_type 'Dectris PILATUS 300K'
_diffrn_measured_fraction_theta_full 0.990
_diffrn_measured_fraction_theta_max 0.970
_diffrn_measurement_device '4-circle \k-geometry diffractometer'
_diffrn_measurement_device_type 'Newport IS4CCD'
_diffrn_measurement_method 'shutterless scans'
_diffrn_radiation_monochromator 'Silicon 111'
_diffrn_radiation_wavelength 0.534
_diffrn_reflns_av_R_equivalents 0.0839
_diffrn_reflns_av_unetI/netI 0.0847
_diffrn_reflns_Laue_measured_fraction_full 0.990
_diffrn_reflns_Laue_measured_fraction_max 0.970
_diffrn_reflns_limit_h_max 4
_diffrn_reflns_limit_h_min -5
_diffrn_reflns_limit_k_max 14
_diffrn_reflns_limit_k_min -14
_diffrn_reflns_limit_l_max 36
_diffrn_reflns_limit_l_min -36
_diffrn_reflns_number 15159
_diffrn_reflns_point_group_measured_fraction_full 0.990
_diffrn_reflns_point_group_measured_fraction_max 0.970
_diffrn_reflns_theta_full 18.687
_diffrn_reflns_theta_max 20.894
_diffrn_reflns_theta_min 1.115
_diffrn_source Synchrotron
_diffrn_source_details 'Nowell et al. (2012)'
_diffrn_source_type 'Diamond Light Source Beamline I19-2'
_exptl_absorpt_coefficient_mu 0.065
_exptl_absorpt_correction_T_max 1.0
_exptl_absorpt_correction_T_min 0.9996423945163578
_exptl_absorpt_correction_type empirical
_exptl_absorpt_process_details
;
DIALS 3.0.3-g8d758451f-release-hotfix-534f6334
Scaling & analysis of unmerged intensities, 
absorption correction using spherical harmonics
;
_exptl_crystal_colour 'red-shifted yellow'
_exptl_crystal_density_diffrn 1.534
_exptl_crystal_density_meas ?
_exptl_crystal_description block
_exptl_crystal_F_000 560
_exptl_crystal_size_max 1.0
_exptl_crystal_size_mid 2.0
_exptl_crystal_size_min 0.300
_refine_diff_density_max 0.271
_refine_diff_density_min -0.224
_refine_diff_density_rms 0.056
_refine_ls_extinction_coef 0.023(3)
_refine_ls_extinction_expression Fc^*^=kFc[1+0.001xFc^2^\l^3^/sin(2\q)]^-1/4^
_refine_ls_extinction_method 'SHELXL-2014/7 (Sheldrick 2014'
_refine_ls_goodness_of_fit_ref 0.828
_refine_ls_hydrogen_treatment refall
_refine_ls_matrix_type full
_refine_ls_number_parameters 226
_refine_ls_number_reflns 2813
_refine_ls_number_restraints 2
_refine_ls_restrained_S_all 0.828
_refine_ls_R_factor_all 0.0770
_refine_ls_R_factor_gt 0.0495
_refine_ls_shift/su_max 0.002
_refine_ls_shift/su_mean 0.000
_refine_ls_structure_factor_coef Fsqd
_refine_ls_weighting_details 'w=1/[\s^2^(Fo^2^)+(0.0501P)^2^] where P=(Fo^2^+2Fc^2^)/3'
_refine_ls_weighting_scheme calc
_refine_ls_wR_factor_gt 0.1037
_refine_ls_wR_factor_ref 0.1136
_reflns_Friedel_coverage 0.000
_reflns_number_gt 1578
_reflns_number_total 2813
_reflns_threshold_expression 'I > 2\s(I)'
_cod_data_source_file oc5009sup1.cif
_cod_data_source_block SQABPY_during_high_voltage_2400V
_cod_depositor_comments
;
The following automatic conversions were performed:

data item '_exptl_crystal_density_meas' value 'not measured' was
changed to '?' -- the value is perceived as not measured.

Automatic conversion script
Id: cif_fix_values 7556 2019-12-06 15:28:31Z antanas 

 Adding full bibliography for 2300680--2300682.cif.
;
_cod_database_code 2300681
_cod_database_fobs_code 2300681
_shelx_shelxl_version_number 2014/7
_shelx_space_group_comment
;
The symmetry employed for this shelxl refinement is uniquely defined
by the following loop, which should always be used as a source of
symmetry information in preference to the above space-group names.
They are only intended as comments.
;
_olex2_refinement_description
;
The second squarate H-atom H1 is modelled as disordered 
over two sites (O1 and N1, 80:20 split)
The H-atom has a geometric restraint using a DANG for 
H1 and H1a. The EADP contrains the Uij of the
disorder H1 and H1a atoms to be equal. 

1. Restrained distances
 C12-H1
 2.1 with sigma of 0.04
 C13-H1
 2.1 with sigma of 0.04
2. Uiso/Uaniso restraints and constraints
Uiso(H1A) = Uiso(H1)
3. Others
 Sof(H1)=1-FVAR(1)
 Sof(H1A)=FVAR(1)
;
_olex2_submission_special_instructions 'No special instructions were received'

loop_
_space_group_symop_operation_xyz
'x, y, z'
'-x+1/2, y+1/2, -z+1/2'
'-x, -y, -z'
'x-1/2, -y-1/2, z-1/2'

loop_
_atom_site_label
_atom_site_type_symbol
_atom_site_fract_x
_atom_site_fract_y
_atom_site_fract_z
_atom_site_U_iso_or_equiv
_atom_site_adp_type
_atom_site_occupancy
_atom_site_site_symmetry_order
_atom_site_calc_flag
_atom_site_refinement_flags_posn
_atom_site_refinement_flags_adp
_atom_site_refinement_flags_occupancy
_atom_site_disorder_assembly
_atom_site_disorder_group
O2 O 0.0627(4) 0.87510(10) 0.55272(4) 0.0483(4) Uani 1 1 d . . . . .
O4 O -0.3952(4) 0.60512(11) 0.65779(5) 0.0543(4) Uani 1 1 d . . . . .
O1 O -0.2814(5) 0.89164(11) 0.65804(5) 0.0539(4) Uani 1 1 d . . . . .
O3 O -0.0267(4) 0.58929(12) 0.55291(5) 0.0620(5) Uani 1 1 d . . . . .
N2 N 0.3429(5) 0.79544(13) 0.47411(5) 0.0406(4) Uani 1 1 d . . . . .
N1 N 0.9664(5) 0.67466(14) 0.24163(5) 0.0461(4) Uani 1 1 d . . . . .
C7 C 0.6122(5) 0.74921(14) 0.38446(6) 0.0342(4) Uani 1 1 d . . . . .
C10 C 0.7422(5) 0.72406(15) 0.33510(6) 0.0356(4) Uani 1 1 d . . . . .
C14 C 0.8940(5) 0.61553(15) 0.32432(6) 0.0390(5) Uani 1 1 d . . . . .
C2 C -0.0594(5) 0.79988(15) 0.58212(6) 0.0375(4) Uani 1 1 d . . . . .
C8 C 0.5199(5) 0.65670(15) 0.41551(6) 0.0391(5) Uani 1 1 d . . . . .
C4 C -0.2661(5) 0.67649(15) 0.62958(6) 0.0393(5) Uani 1 1 d . . . . .
C1 C -0.2125(5) 0.80357(15) 0.62822(6) 0.0377(5) Uani 1 1 d . . . . .
C6 C 0.5719(6) 0.86581(15) 0.40089(6) 0.0406(5) Uani 1 1 d . . . . .
C3 C -0.1002(6) 0.66894(15) 0.58113(6) 0.0415(5) Uani 1 1 d . . . . .
C13 C 1.0052(6) 0.59567(17) 0.27777(6) 0.0431(5) Uani 1 1 d D . . . .
C11 C 0.7069(6) 0.80741(17) 0.29780(6) 0.0443(5) Uani 1 1 d . . . . .
C5 C 0.4345(6) 0.88617(16) 0.44546(6) 0.0442(5) Uani 1 1 d . . . . .
C9 C 0.3856(6) 0.68175(16) 0.46025(6) 0.0414(5) Uani 1 1 d . . . . .
C12 C 0.8188(6) 0.77948(18) 0.25197(7) 0.0509(6) Uani 1 1 d D . . . .
H13 H 1.122(5) 0.5233(16) 0.2693(6) 0.048(5) Uiso 1 1 d . . . . .
H14 H 0.930(5) 0.5531(14) 0.3491(6) 0.047(5) Uiso 1 1 d . . . . .
H8 H 0.545(5) 0.5732(16) 0.4070(6) 0.054(6) Uiso 1 1 d . . . . .
H9 H 0.300(5) 0.6225(14) 0.4832(6) 0.041(5) Uiso 1 1 d . . . . .
H5 H 0.392(5) 0.9665(16) 0.4587(6) 0.053(5) Uiso 1 1 d . . . . .
H12 H 0.788(6) 0.8344(17) 0.2246(7) 0.061(6) Uiso 1 1 d . . . . .
H11 H 0.603(5) 0.8854(16) 0.3031(6) 0.053(6) Uiso 1 1 d . . . . .
H6 H 0.631(5) 0.9348(16) 0.3800(6) 0.052(6) Uiso 1 1 d . . . . .
H2 H 0.229(6) 0.817(2) 0.5084(8) 0.080(7) Uiso 1 1 d . . . . .
H1A H -0.366(11) 0.859(3) 0.6857(16) 0.081(12) Uiso 0.81(7) 1 d . . P A 2
H1 H 1.04(4) 0.652(6) 0.2056(17) 0.081(12) Uiso 0.19(7) 1 d D . P A 2

loop_
_atom_site_aniso_label
_atom_site_aniso_U_11
_atom_site_aniso_U_22
_atom_site_aniso_U_33
_atom_site_aniso_U_23
_atom_site_aniso_U_13
_atom_site_aniso_U_12
O2 0.0708(12) 0.0361(7) 0.0397(7) 0.0026(5) 0.0221(6) -0.0002(6)
O4 0.0745(12) 0.0382(7) 0.0521(8) 0.0084(6) 0.0252(7) 0.0001(7)
O1 0.0892(13) 0.0350(7) 0.0391(7) 0.0000(6) 0.0235(7) 0.0025(7)
O3 0.0913(14) 0.0417(8) 0.0550(9) -0.0089(6) 0.0278(8) -0.0019(8)
N2 0.0449(12) 0.0433(9) 0.0340(8) -0.0009(6) 0.0070(7) 0.0020(7)
N1 0.0541(13) 0.0502(10) 0.0348(8) -0.0023(7) 0.0116(8) -0.0030(8)
C7 0.0359(13) 0.0350(9) 0.0318(9) 0.0002(7) 0.0037(8) 0.0000(8)
C10 0.0383(13) 0.0360(9) 0.0330(9) -0.0014(7) 0.0064(8) -0.0037(8)
C14 0.0470(14) 0.0348(9) 0.0357(9) -0.0009(7) 0.0073(8) -0.0021(8)
C2 0.0433(13) 0.0345(9) 0.0352(9) 0.0025(7) 0.0073(8) 0.0026(8)
C8 0.0517(14) 0.0325(9) 0.0337(9) 0.0002(7) 0.0082(8) -0.0011(9)
C4 0.0464(14) 0.0341(9) 0.0378(9) 0.0031(7) 0.0078(8) 0.0030(8)
C1 0.0469(14) 0.0344(9) 0.0324(9) 0.0028(7) 0.0077(8) 0.0048(8)
C6 0.0517(15) 0.0338(9) 0.0366(9) 0.0019(7) 0.0070(9) 0.0015(8)
C3 0.0497(14) 0.0370(10) 0.0383(10) -0.0015(8) 0.0090(9) 0.0017(9)
C13 0.0499(15) 0.0396(10) 0.0407(10) -0.0065(8) 0.0117(9) -0.0019(9)
C11 0.0556(16) 0.0404(11) 0.0377(10) 0.0044(8) 0.0123(9) 0.0072(10)
C5 0.0577(16) 0.0364(10) 0.0388(10) -0.0029(8) 0.0075(9) 0.0037(9)
C9 0.0481(14) 0.0395(10) 0.0372(10) 0.0034(8) 0.0099(9) -0.0022(9)
C12 0.0648(18) 0.0518(12) 0.0369(10) 0.0064(9) 0.0135(10) 0.0061(11)

loop_
_atom_type_symbol
_atom_type_description
_atom_type_scat_dispersion_real
_atom_type_scat_dispersion_imag
_atom_type_scat_source
C C 0.0012 0.0008 'International Tables Vol C Tables 4.2.6.8 and 6.1.1.4'
H H 0.0000 0.0000 'International Tables Vol C Tables 4.2.6.8 and 6.1.1.4'
N N 0.0027 0.0017 'International Tables Vol C Tables 4.2.6.8 and 6.1.1.4'
O O 0.0054 0.0032 'International Tables Vol C Tables 4.2.6.8 and 6.1.1.4'

loop_
_geom_angle_atom_site_label_1
_geom_angle_atom_site_label_2
_geom_angle_atom_site_label_3
_geom_angle
_geom_angle_site_symmetry_1
_geom_angle_site_symmetry_3
_geom_angle_publ_flag
C1 O1 H1A 107.8(19) . . ?
C5 N2 C9 121.17(16) . . ?
C5 N2 H2 117.4(12) . . ?
C9 N2 H2 121.4(12) . . ?
C13 N1 C12 117.42(17) . . ?
C13 N1 H1 120(3) . . ?
C12 N1 H1 122(3) . . ?
C8 C7 C10 121.05(15) . . ?
C6 C7 C10 121.16(16) . . ?
C6 C7 C8 117.77(17) . . ?
C14 C10 C7 121.19(15) . . ?
C14 C10 C11 117.58(16) . . ?
C11 C10 C7 121.21(16) . . ?
C10 C14 H14 121.7(10) . . ?
C13 C14 C10 119.05(17) . . ?
C13 C14 H14 119.2(10) . . ?
O2 C2 C1 136.38(16) . . ?
O2 C2 C3 133.67(16) . . ?
C1 C2 C3 89.94(14) . . ?
C7 C8 H8 122.8(11) . . ?
C9 C8 C7 120.25(16) . . ?
C9 C8 H8 117.0(11) . . ?
O4 C4 C1 136.13(17) . . ?
O4 C4 C3 135.70(16) . . ?
C1 C4 C3 88.16(13) . . ?
O1 C1 C2 132.68(17) . . ?
O1 C1 C4 134.00(16) . . ?
C2 C1 C4 93.31(14) . . ?
C7 C6 H6 120.8(10) . . ?
C5 C6 C7 119.78(17) . . ?
C5 C6 H6 119.3(11) . . ?
O3 C3 C2 135.40(17) . . ?
O3 C3 C4 136.03(17) . . ?
C2 C3 C4 88.57(13) . . ?
N1 C13 C14 123.57(19) . . ?
N1 C13 H13 114.8(10) . . ?
C14 C13 H13 121.6(11) . . ?
C10 C11 H11 121.5(11) . . ?
C12 C11 C10 119.68(18) . . ?
C12 C11 H11 118.8(11) . . ?
N2 C5 C6 121.02(17) . . ?
N2 C5 H5 115.2(11) . . ?
C6 C5 H5 123.8(11) . . ?
N2 C9 C8 119.97(17) . . ?
N2 C9 H9 114.5(10) . . ?
C8 C9 H9 125.4(10) . . ?
N1 C12 C11 122.68(18) . . ?
N1 C12 H12 115.5(11) . . ?
C11 C12 H12 121.8(12) . . ?

loop_
_geom_bond_atom_site_label_1
_geom_bond_atom_site_label_2
_geom_bond_distance
_geom_bond_site_symmetry_2
_geom_bond_publ_flag
O2 C2 1.268(2) . ?
O4 C4 1.230(2) . ?
O1 C1 1.316(2) . ?
O1 H1A 0.91(5) . ?
O3 C3 1.222(2) . ?
N2 C5 1.341(2) . ?
N2 C9 1.343(2) . ?
N2 H2 1.08(2) . ?
N1 C13 1.334(2) . ?
N1 C12 1.338(3) . ?
N1 H1 1.07(3) . ?
C7 C10 1.488(2) . ?
C7 C8 1.397(2) . ?
C7 C6 1.394(2) . ?
C10 C14 1.384(2) . ?
C10 C11 1.389(2) . ?
C14 C13 1.380(2) . ?
C14 H14 0.983(16) . ?
C2 C1 1.415(3) . ?
C2 C3 1.477(2) . ?
C8 C9 1.378(3) . ?
C8 H8 0.970(18) . ?
C4 C1 1.441(2) . ?
C4 C3 1.497(3) . ?
C6 C5 1.369(3) . ?
C6 H6 0.995(18) . ?
C13 H13 0.958(19) . ?
C11 C12 1.380(3) . ?
C11 H11 0.973(18) . ?
C5 H5 0.988(17) . ?
C9 H9 0.979(16) . ?
C12 H12 0.976(18) . ?

loop_
_geom_torsion_atom_site_label_1
_geom_torsion_atom_site_label_2
_geom_torsion_atom_site_label_3
_geom_torsion_atom_site_label_4
_geom_torsion
_geom_torsion_site_symmetry_1
_geom_torsion_site_symmetry_2
_geom_torsion_site_symmetry_3
_geom_torsion_site_symmetry_4
_geom_torsion_publ_flag
O2 C2 C1 O1 -0.6(4) . . . . ?
O2 C2 C1 C4 178.8(2) . . . . ?
O2 C2 C3 O3 1.7(4) . . . . ?
O2 C2 C3 C4 -178.8(2) . . . . ?
O4 C4 C1 O1 1.0(4) . . . . ?
O4 C4 C1 C2 -178.4(2) . . . . ?
O4 C4 C3 O3 -2.1(5) . . . . ?
O4 C4 C3 C2 178.4(2) . . . . ?
C7 C10 C14 C13 178.91(18) . . . . ?
C7 C10 C11 C12 -177.64(19) . . . . ?
C7 C8 C9 N2 0.0(3) . . . . ?
C7 C6 C5 N2 1.1(3) . . . . ?
C10 C7 C8 C9 -177.16(19) . . . . ?
C10 C7 C6 C5 176.60(18) . . . . ?
C10 C14 C13 N1 -1.8(3) . . . . ?
C10 C11 C12 N1 -0.9(4) . . . . ?
C14 C10 C11 C12 0.6(3) . . . . ?
C8 C7 C10 C14 -23.3(3) . . . . ?
C8 C7 C10 C11 154.90(19) . . . . ?
C8 C7 C6 C5 -2.2(3) . . . . ?
C1 C2 C3 O3 -178.7(3) . . . . ?
C1 C2 C3 C4 0.81(15) . . . . ?
C1 C4 C3 O3 178.7(3) . . . . ?
C1 C4 C3 C2 -0.80(15) . . . . ?
C6 C7 C10 C14 157.95(19) . . . . ?
C6 C7 C10 C11 -23.8(3) . . . . ?
C6 C7 C8 C9 1.6(3) . . . . ?
C3 C2 C1 O1 179.8(2) . . . . ?
C3 C2 C1 C4 -0.84(16) . . . . ?
C3 C4 C1 O1 -179.8(2) . . . . ?
C3 C4 C1 C2 0.83(16) . . . . ?
C13 N1 C12 C11 -0.2(3) . . . . ?
C11 C10 C14 C13 0.6(3) . . . . ?
C5 N2 C9 C8 -1.1(3) . . . . ?
C9 N2 C5 C6 0.6(3) . . . . ?
C12 N1 C13 C14 1.6(3) . . . . ?
